data_2207556
loop_
_publ_author_name
'Guo, Zhi-Xiong'
'Li, Jiang-Sheng'
'Fan, Mei-Lian '

_publ_section_title
;
 3-Methyl-1-<i>p</i>-tolyl-1<i>H</i>-pyrazol-5-yl 2-chlorobenzoate
;
_journal_coeditor_code HG6266
_journal_issue 12
_journal_name_full 'Acta Crystallographica Section E'
_journal_page_first o4080
_journal_page_last o4081
_journal_paper_doi 10.1107/S160053680503641X
_journal_volume 61
_journal_year 2005
_chemical_formula_iupac 'C18 H15 Cl N2 O2'
_chemical_formula_moiety 'C18 H15 Cl N2 O2'
_chemical_formula_sum 'C18 H15 Cl N2 O2'
_chemical_formula_weight 326.77
_chemical_melting_point .354E-305
_chemical_name_systematic
;
3-Methyl-1-p-tolyl-1H-pyrazol-5-yl 2-chlorobenzoate
;
_space_group_IT_number 2
_symmetry_cell_setting triclinic
_symmetry_space_group_name_Hall '-P 1'
_symmetry_space_group_name_H-M 'P -1'
_atom_sites_solution_hydrogens geom
_atom_sites_solution_primary direct
_atom_sites_solution_secondary difmap
_cell_angle_alpha 69.323(4)
_cell_angle_beta 68.705(4)
_cell_angle_gamma 72.115(5)
_cell_formula_units_Z 2
_cell_length_a 9.012(3)
_cell_length_b 9.900(3)
_cell_length_c 10.792(3)
_cell_measurement_reflns_used 1189
_cell_measurement_temperature 294(2)
_cell_measurement_theta_max 22.56
_cell_measurement_theta_min 2.48
_cell_volume 821.5(4)
_computing_cell_refinement SMART
_computing_data_collection 'SMART (Bruker, 1997)'
_computing_data_reduction 'SAINT (Bruker, 1997)'
_computing_molecular_graphics 'SHELXTL (Bruker, 1997)'
_computing_publication_material SHELXTL
_computing_structure_refinement 'SHELXL97 (Sheldrick, 1997)'
_computing_structure_solution 'SHELXS97 (Sheldrick, 1997)'
_diffrn_ambient_temperature 294(2)
_diffrn_measured_fraction_theta_full 0.993
_diffrn_measured_fraction_theta_max 0.993
_diffrn_measurement_device_type 'Bruker SMART CCD area-detector'
_diffrn_measurement_method '\f and \w'
_diffrn_radiation_monochromator graphite
_diffrn_radiation_source 'fine-focus sealed tube'
_diffrn_radiation_type MoK\a
_diffrn_radiation_wavelength 0.71073
_diffrn_reflns_av_R_equivalents 0.0265
_diffrn_reflns_av_sigmaI/netI 0.0581
_diffrn_reflns_limit_h_max 9
_diffrn_reflns_limit_h_min -10
_diffrn_reflns_limit_k_max 11
_diffrn_reflns_limit_k_min -9
_diffrn_reflns_limit_l_max 11
_diffrn_reflns_limit_l_min -12
_diffrn_reflns_number 4187
_diffrn_reflns_theta_full 25.01
_diffrn_reflns_theta_max 25.01
_diffrn_reflns_theta_min 2.10
_diffrn_standards_decay_% 0
_diffrn_standards_interval_count 0
_diffrn_standards_interval_time 0
_diffrn_standards_number 0
_exptl_absorpt_coefficient_mu 0.243
_exptl_absorpt_correction_T_max 0.957
_exptl_absorpt_correction_T_min 0.928
_exptl_absorpt_correction_type multi-scan
_exptl_absorpt_process_details '(SADABS; Sheldrick, 1996)'
_exptl_crystal_colour colorless
_exptl_crystal_density_diffrn 1.321
_exptl_crystal_density_method 'not measured'
_exptl_crystal_description block
_exptl_crystal_F_000 340
_exptl_crystal_size_max 0.24
_exptl_crystal_size_mid 0.20
_exptl_crystal_size_min 0.18
_refine_diff_density_max 0.161
_refine_diff_density_min -0.155
_refine_ls_extinction_coef 0.083(7)
_refine_ls_extinction_expression Fc^*^=kFc[1+0.001xFc^2^\l^3^/sin(2\q)]^-1/4^
_refine_ls_extinction_method SHELXL97
_refine_ls_goodness_of_fit_ref 1.042
_refine_ls_hydrogen_treatment constr
_refine_ls_matrix_type full
_refine_ls_number_parameters 220
_refine_ls_number_reflns 2872
_refine_ls_number_restraints 12
_refine_ls_restrained_S_all 1.066
_refine_ls_R_factor_all 0.0946
_refine_ls_R_factor_gt 0.0449
_refine_ls_shift/su_max 0.004
_refine_ls_shift/su_mean 0.000
_refine_ls_structure_factor_coef Fsqd
_refine_ls_weighting_details 'calc w = 1/[\s^2^(Fo^2^)+(0.0552P)^2^+0.0745P] where P = (Fo^2^+2Fc^2^)/3'
_refine_ls_weighting_scheme calc
_refine_ls_wR_factor_gt 0.1057
_refine_ls_wR_factor_ref 0.1323
_reflns_number_gt 1646
_reflns_number_total 2872
_reflns_threshold_expression I>2\s(I)
_cod_data_source_file hg6266.cif
_cod_data_source_block I
_cod_depositor_comments
;
The following automatic conversions were performed:
'_symmetry_cell_setting' value 'Triclinic' changed to 'triclinic'
according to '/home/saulius/struct/CIF-dictionaries/cif_core.dic'
dictionary named 'cif_core.dic' version 2.4.1 from 2010-06-29.

Automatic conversion script
Id: cif_fix_enum 1527 2010-12-29 10:47:43Z saulius 

The following automatic conversions were performed:

'_symmetry_cell_setting' value 'Triclinic' changed to 'triclinic'
according to /home/saulius/struct/CIF-dictionaries/cif_core.dic
dictionary named 'cif_core.dic' version 2.4.1 from 2010-06-29.

Automatic conversion script
Id: cif_fix_values 1715 2011-07-08 13:25:40Z adriana 
;
_cod_database_code 2207556
_cod_database_fobs_code 2207556

loop_
_symmetry_equiv_pos_as_xyz
'x, y, z'
'-x, -y, -z'

loop_
_atom_site_label
_atom_site_fract_x
_atom_site_fract_y
_atom_site_fract_z
_atom_site_U_iso_or_equiv
_atom_site_adp_type
_atom_site_calc_flag
_atom_site_refinement_flags
_atom_site_occupancy
_atom_site_disorder_assembly
_atom_site_disorder_group
_atom_site_type_symbol
Cl1 0.18660(11) 0.50067(9) 0.04323(8) 0.0912(4) Uani d . 1 A . Cl
O1 0.3754(3) 0.4498(2) 0.3887(2) 0.0827(7) Uani d . 1 A . O
O2 0.1765(7) 0.4148(7) 0.3335(7) 0.0896(19) Uani d PU 0.60 A 1 O
O2' 0.2591(13) 0.3518(9) 0.3119(10) 0.093(3) Uani d P 0.40 A 2 O
N1 0.4556(3) 0.2369(2) 0.5550(2) 0.0576(6) Uani d . 1 . . N
N2 0.3928(3) 0.1561(2) 0.6882(2) 0.0639(6) Uani d . 1 . . N
C1 0.6201(4) 0.1934(3) 0.4795(2) 0.0575(7) Uani d . 1 . . C
C2 0.7150(4) 0.2969(3) 0.3994(3) 0.0743(9) Uani d . 1 . . C
H2 0.6724 0.3964 0.3942 0.089 Uiso calc R 1 . . H
C3 0.8732(5) 0.2511(5) 0.3276(3) 0.0901(11) Uani d . 1 . . C
H3 0.9360 0.3216 0.2734 0.108 Uiso calc R 1 . . H
C4 0.9428(4) 0.1050(5) 0.3325(3) 0.0862(10) Uani d . 1 . . C
C5 0.8456(5) 0.0043(4) 0.4165(4) 0.0853(9) Uani d . 1 . . C
H5 0.8898 -0.0955 0.4245 0.102 Uiso calc R 1 . . H
C6 0.6864(4) 0.0454(3) 0.4888(3) 0.0696(8) Uani d . 1 . . C
H6 0.6238 -0.0254 0.5432 0.084 Uiso calc R 1 . . H
C7 1.1166(5) 0.0576(5) 0.2522(4) 0.1263(14) Uani d U 1 . . C
H7A 1.1647 -0.0349 0.3054 0.189 Uiso calc R 1 . . H
H7B 1.1770 0.1309 0.2335 0.189 Uiso calc R 1 . . H
H7C 1.1189 0.0467 0.1666 0.189 Uiso calc R 1 . . H
C8 0.1302(4) 0.1646(4) 0.8675(3) 0.0987(11) Uani d . 1 . . C
H8A 0.1880 0.0733 0.9141 0.148 Uiso calc R 1 . . H
H8B 0.0359 0.1479 0.8580 0.148 Uiso calc R 1 . . H
H8C 0.0970 0.2345 0.9203 0.148 Uiso calc R 1 . . H
C9 0.2393(4) 0.2241(3) 0.7268(3) 0.0679(8) Uani d . 1 . . C
C10 0.1998(4) 0.3481(3) 0.6220(3) 0.0734(8) Uani d . 1 . . C
H10 0.1003 0.4138 0.6242 0.088 Uiso calc R 1 . . H
C11 0.3380(4) 0.3507(3) 0.5177(3) 0.0646(8) Uani d . 1 . . C
C12 0.2967(4) 0.4651(3) 0.2977(3) 0.0633(7) Uani d . 1 . . C
C13 0.3415(3) 0.5859(3) 0.1713(3) 0.0543(7) Uani d . 1 A . C
C14 0.4302(4) 0.6805(3) 0.1688(3) 0.0687(8) Uani d . 1 . . C
H14 0.4606 0.6669 0.2467 0.082 Uiso calc R 1 A . H
C15 0.4734(4) 0.7932(3) 0.0534(3) 0.0814(9) Uani d . 1 A . C
H15 0.5311 0.8563 0.0540 0.098 Uiso calc R 1 . . H
C16 0.4319(4) 0.8129(3) -0.0623(3) 0.0809(9) Uani d . 1 . . C
H16 0.4630 0.8884 -0.1409 0.097 Uiso calc R 1 A . H
C17 0.3442(4) 0.7217(3) -0.0633(3) 0.0743(8) Uani d . 1 A . C
H17 0.3163 0.7359 -0.1426 0.089 Uiso calc R 1 . . H
C18 0.2974(3) 0.6090(3) 0.0528(3) 0.0611(7) Uani d . 1 . . C

loop_
_atom_site_aniso_label
_atom_site_aniso_U_11
_atom_site_aniso_U_22
_atom_site_aniso_U_33
_atom_site_aniso_U_12
_atom_site_aniso_U_13
_atom_site_aniso_U_23
Cl1 0.1087(8) 0.0952(7) 0.0838(6) -0.0277(5) -0.0429(5) -0.0193(4)
O1 0.0993(17) 0.0752(13) 0.0718(13) -0.0452(12) -0.0473(12) 0.0288(11)
O2 0.091(4) 0.110(5) 0.073(3) -0.056(3) -0.034(3) 0.010(3)
O2' 0.164(10) 0.072(6) 0.060(4) -0.072(6) -0.037(6) 0.007(4)
N1 0.0774(17) 0.0504(13) 0.0454(13) -0.0234(12) -0.0273(12) 0.0053(10)
N2 0.0850(19) 0.0585(14) 0.0408(12) -0.0200(13) -0.0200(12) 0.0018(11)
C1 0.070(2) 0.0679(19) 0.0419(14) -0.0268(16) -0.0253(14) -0.0029(13)
C2 0.085(2) 0.080(2) 0.0607(18) -0.0400(18) -0.0233(18) -0.0005(15)
C3 0.089(3) 0.129(3) 0.0541(19) -0.056(3) -0.0207(19) 0.002(2)
C4 0.077(2) 0.136(3) 0.0513(19) -0.023(2) -0.0258(18) -0.024(2)
C5 0.091(3) 0.097(3) 0.079(2) -0.009(2) -0.037(2) -0.032(2)
C6 0.081(2) 0.068(2) 0.0691(19) -0.0231(17) -0.0331(18) -0.0104(15)
C7 0.088(3) 0.208(4) 0.077(2) -0.019(3) -0.019(2) -0.045(3)
C8 0.098(3) 0.103(2) 0.0569(19) -0.015(2) -0.0039(18) -0.0007(17)
C9 0.081(2) 0.0625(18) 0.0544(17) -0.0147(16) -0.0195(16) -0.0095(15)
C10 0.080(2) 0.0585(18) 0.070(2) -0.0142(15) -0.0283(18) 0.0028(15)
C11 0.084(2) 0.0551(17) 0.0555(17) -0.0288(16) -0.0328(17) 0.0101(14)
C12 0.071(2) 0.062(2) 0.0547(17) -0.0248(16) -0.0194(16) -0.0028(14)
C13 0.0566(17) 0.0468(15) 0.0496(15) -0.0074(13) -0.0177(13) -0.0018(12)
C14 0.083(2) 0.0546(17) 0.0614(18) -0.0180(15) -0.0279(16) 0.0035(14)
C15 0.093(2) 0.0594(18) 0.079(2) -0.0253(17) -0.0322(19) 0.0127(16)
C16 0.084(2) 0.065(2) 0.063(2) -0.0127(17) -0.0179(17) 0.0131(15)
C17 0.080(2) 0.073(2) 0.0522(17) 0.0019(17) -0.0241(16) -0.0055(15)
C18 0.0588(17) 0.0604(16) 0.0553(17) -0.0053(13) -0.0170(14) -0.0107(13)

loop_
_atom_type_symbol
_atom_type_description
_atom_type_scat_dispersion_real
_atom_type_scat_dispersion_imag
_atom_type_scat_source
C C 0.0033 0.0016 'International Tables Vol C Tables 4.2.6.8 and 6.1.1.4'
H H 0.0000 0.0000 'International Tables Vol C Tables 4.2.6.8 and 6.1.1.4'
N N 0.0061 0.0033 'International Tables Vol C Tables 4.2.6.8 and 6.1.1.4'
O O 0.0106 0.0060 'International Tables Vol C Tables 4.2.6.8 and 6.1.1.4'
Cl Cl 0.1484 0.1585 'International Tables Vol C Tables 4.2.6.8 and 6.1.1.4'

loop_
_geom_angle_atom_site_label_1
_geom_angle_atom_site_label_2
_geom_angle_atom_site_label_3
_geom_angle
C12 O1 C11 118.9(2)
C11 N1 N2 108.9(2)
C11 N1 C1 130.4(2)
N2 N1 C1 120.7(2)
C9 N2 N1 105.3(2)
C2 C1 C6 119.8(3)
C2 C1 N1 120.7(3)
C6 C1 N1 119.6(2)
C3 C2 C1 119.1(3)
C3 C2 H2 120.4
C1 C2 H2 120.4
C2 C3 C4 122.9(3)
C2 C3 H3 118.6
C4 C3 H3 118.6
C3 C4 C5 116.4(3)
C3 C4 C7 121.8(4)
C5 C4 C7 121.8(4)
C6 C5 C4 122.7(3)
C6 C5 H5 118.7
C4 C5 H5 118.7
C5 C6 C1 119.2(3)
C5 C6 H6 120.4
C1 C6 H6 120.4
C4 C7 H7A 109.5
C4 C7 H7B 109.5
H7A C7 H7B 109.5
C4 C7 H7C 109.5
H7A C7 H7C 109.5
H7B C7 H7C 109.5
C9 C8 H8A 109.5
C9 C8 H8B 109.5
H8A C8 H8B 109.5
C9 C8 H8C 109.5
H8A C8 H8C 109.5
H8B C8 H8C 109.5
N2 C9 C10 111.6(3)
N2 C9 C8 120.4(3)
C10 C9 C8 128.0(3)
C11 C10 C9 104.3(3)
C11 C10 H10 127.8
C9 C10 H10 127.8
C10 C11 N1 109.9(2)
C10 C11 O1 131.1(3)
N1 C11 O1 118.9(3)
O2' C12 O2 40.1(4)
O2' C12 O1 112.5(5)
O2 C12 O1 121.4(4)
O2' C12 C13 130.0(5)
O2 C12 C13 124.8(4)
O1 C12 C13 110.8(2)
C14 C13 C18 118.2(2)
C14 C13 C12 119.8(2)
C18 C13 C12 122.0(2)
C15 C14 C13 121.1(3)
C15 C14 H14 119.4
C13 C14 H14 119.4
C16 C15 C14 120.1(3)
C16 C15 H15 120.0
C14 C15 H15 120.0
C15 C16 C17 120.3(3)
C15 C16 H16 119.8
C17 C16 H16 119.8
C16 C17 C18 120.4(3)
C16 C17 H17 119.8
C18 C17 H17 119.8
C17 C18 C13 119.9(3)
C17 C18 Cl1 117.4(2)
C13 C18 Cl1 122.7(2)

loop_
_geom_bond_atom_site_label_1
_geom_bond_atom_site_label_2
_geom_bond_distance
Cl1 C18 1.723(3)
O1 C12 1.351(3)
O1 C11 1.383(3)
O2 C12 1.209(7)
O2' C12 1.213(9)
N1 C11 1.346(3)
N1 N2 1.379(3)
N1 C1 1.423(3)
N2 C9 1.322(3)
C1 C2 1.380(4)
C1 C6 1.384(4)
C2 C3 1.374(4)
C2 H2 0.9300
C3 C4 1.379(5)
C3 H3 0.9300
C4 C5 1.380(5)
C4 C7 1.509(5)
C5 C6 1.373(4)
C5 H5 0.9300
C6 H6 0.9300
C7 H7A 0.9600
C7 H7B 0.9600
C7 H7C 0.9600
C8 C9 1.504(4)
C8 H8A 0.9600
C8 H8B 0.9600
C8 H8C 0.9600
C9 C10 1.399(4)
C10 C11 1.342(4)
C10 H10 0.9300
C12 C13 1.483(3)
C13 C14 1.394(3)
C13 C18 1.398(3)
C14 C15 1.372(4)
C14 H14 0.9300
C15 C16 1.364(4)
C15 H15 0.9300
C16 C17 1.375(4)
C16 H16 0.9300
C17 C18 1.382(4)
C17 H17 0.9300

loop_
_geom_hbond_atom_site_label_D
_geom_hbond_atom_site_label_H
_geom_hbond_atom_site_label_A
_geom_hbond_site_symmetry_A
_geom_hbond_distance_DH
_geom_hbond_distance_HA
_geom_hbond_distance_DA
_geom_hbond_angle_DHA
_geom_hbond_publ_flag
C10 H10 O2 2_566 0.93 2.54 3.459(8) 172 yes

loop_
_geom_torsion_atom_site_label_1
_geom_torsion_atom_site_label_2
_geom_torsion_atom_site_label_3
_geom_torsion_atom_site_label_4
_geom_torsion
C11 N1 N2 C9 0.0(3)
C1 N1 N2 C9 -179.1(2)
C11 N1 C1 C2 42.9(4)
N2 N1 C1 C2 -138.2(2)
C11 N1 C1 C6 -138.4(3)
N2 N1 C1 C6 40.5(3)
C6 C1 C2 C3 1.4(4)
N1 C1 C2 C3 -179.8(2)
C1 C2 C3 C4 -0.5(4)
C2 C3 C4 C5 -1.2(5)
C2 C3 C4 C7 179.8(3)
C3 C4 C5 C6 2.0(4)
C7 C4 C5 C6 -179.0(3)
C4 C5 C6 C1 -1.1(4)
C2 C1 C6 C5 -0.7(4)
N1 C1 C6 C5 -179.5(2)
N1 N2 C9 C10 -0.2(3)
N1 N2 C9 C8 178.9(2)
N2 C9 C10 C11 0.3(3)
C8 C9 C10 C11 -178.6(3)
C9 C10 C11 N1 -0.3(3)
C9 C10 C11 O1 -177.6(3)
N2 N1 C11 C10 0.2(3)
C1 N1 C11 C10 179.2(2)
N2 N1 C11 O1 177.9(2)
C1 N1 C11 O1 -3.1(4)
C12 O1 C11 C10 -64.2(4)
C12 O1 C11 N1 118.7(3)
C11 O1 C12 O2' -31.1(7)
C11 O1 C12 O2 13.1(6)
C11 O1 C12 C13 174.5(2)
O2' C12 C13 C14 -159.0(7)
O2 C12 C13 C14 150.3(5)
O1 C12 C13 C14 -10.4(4)
O2' C12 C13 C18 21.1(8)
O2 C12 C13 C18 -29.6(6)
O1 C12 C13 C18 169.7(2)
C18 C13 C14 C15 -0.1(4)
C12 C13 C14 C15 -180.0(3)
C13 C14 C15 C16 -1.0(5)
C14 C15 C16 C17 1.1(5)
C15 C16 C17 C18 -0.1(5)
C16 C17 C18 C13 -1.1(4)
C16 C17 C18 Cl1 179.5(2)
C14 C13 C18 C17 1.1(4)
C12 C13 C18 C17 -179.0(3)
C14 C13 C18 Cl1 -179.5(2)
C12 C13 C18 Cl1 0.4(4)
